data_1576917
loop_
_publ_author_name
'Mahawar, Pritam'
'Wang, Ganping'
'Ward, Robert J.'
'Kelley, Steven P.'
'Maron, Laurent'
'Walensky, Justin R.'

_publ_section_title
;
 Unusual bonding situations in Th(iv) and U(iv)-Al(iii) pnictogen
 complexes.
;
_journal_issue 18
_journal_name_full 'Chemical science'
_journal_page_first 9158
_journal_page_last 9167
_journal_paper_doi 10.1039/d5sc09143h
_journal_volume 17
_journal_year 2026
_chemical_formula_moiety 'C42 H55 Al N2 U'
_chemical_formula_sum 'C42 H55 Al N2 U'
_chemical_formula_weight 852.89
_chemical_properties_physical Air-sensitive,Moisture-sensitive,Radioactive
_space_group_crystal_system monoclinic
_space_group_IT_number 14
_space_group_name_Hall '-P 2yn'
_space_group_name_H-M_alt 'P 1 21/n 1'
_atom_sites_solution_hydrogens geom
_atom_sites_solution_primary direct
_atom_sites_solution_secondary difmap
_audit_creation_date 2025-09-30
_audit_creation_method
;
Olex2 1.5
(compiled 2025.07.13 svn.rb7424aed for OlexSys, GUI svn.r7311)
;
_audit_update_record
;
2025-11-10 deposited with the CCDC.	2026-03-10 downloaded from the CCDC.
;
_cell_angle_alpha 90
_cell_angle_beta 92.9368(12)
_cell_angle_gamma 90
_cell_formula_units_Z 4
_cell_length_a 10.5082(3)
_cell_length_b 19.3141(6)
_cell_length_c 18.1476(6)
_cell_measurement_reflns_used 9459
_cell_measurement_temperature 173.0
_cell_measurement_theta_max 27.39
_cell_measurement_theta_min 2.21
_cell_volume 3678.3(2)
_computing_cell_refinement 'Bruker Apex4 V.2022.1-1/SAINT V8.40B'
_computing_data_collection 'Bruker Apex4 V.2022.1-1'
_computing_data_reduction 'Bruker Apex4 V.2022.1-1/SAINT V8.40B'
_computing_molecular_graphics 'Olex2 1.5 (Dolomanov et al., 2009)'
_computing_publication_material 'Olex2 1.5 (Dolomanov et al., 2009)'
_computing_structure_refinement 'ShelXL (Sheldrick, 2015)'
_diffrn_ambient_temperature 173.0
_diffrn_measured_fraction_theta_full 0.999
_diffrn_measured_fraction_theta_max 0.999
_diffrn_measurement_device_type 'Bruker Photon II CMOS area detector'
_diffrn_measurement_method 'shutterless omega and phi scans'
_diffrn_radiation_monochromator 'mirror optics'
_diffrn_radiation_type MoK\a
_diffrn_radiation_wavelength 0.71073
_diffrn_reflns_av_R_equivalents 0.0496
_diffrn_reflns_av_unetI/netI 0.0250
_diffrn_reflns_Laue_measured_fraction_full 0.999
_diffrn_reflns_Laue_measured_fraction_max 0.999
_diffrn_reflns_limit_h_max 13
_diffrn_reflns_limit_h_min -13
_diffrn_reflns_limit_k_max 25
_diffrn_reflns_limit_k_min -25
_diffrn_reflns_limit_l_max 23
_diffrn_reflns_limit_l_min -23
_diffrn_reflns_number 102546
_diffrn_reflns_point_group_measured_fraction_full 0.999
_diffrn_reflns_point_group_measured_fraction_max 0.999
_diffrn_reflns_theta_full 25.242
_diffrn_reflns_theta_max 27.495
_diffrn_reflns_theta_min 2.109
_diffrn_source 'Incoatec IMuS microfocus Mo tube'
_diffrn_standards_number 0
_exptl_absorpt_coefficient_mu 4.468
_exptl_absorpt_correction_T_max 0.4915
_exptl_absorpt_correction_T_min 0.4062
_exptl_absorpt_correction_type multi-scan
_exptl_absorpt_process_details 'Bruker AXScale'
_exptl_crystal_colour red
_exptl_crystal_colour_primary red
_exptl_crystal_density_diffrn 1.540
_exptl_crystal_description plate
_exptl_crystal_F_000 1704
_exptl_crystal_recrystallization_method 'Re-crystallisation from solvent: diethyl ether, pentane'
_exptl_crystal_size_max 0.12
_exptl_crystal_size_mid 0.05
_exptl_crystal_size_min 0.02
_refine_diff_density_max 2.158
_refine_diff_density_min -0.939
_refine_diff_density_rms 0.101
_refine_ls_extinction_method none
_refine_ls_goodness_of_fit_ref 1.084
_refine_ls_hydrogen_treatment constr
_refine_ls_matrix_type full
_refine_ls_number_parameters 430
_refine_ls_number_reflns 8449
_refine_ls_number_restraints 0
_refine_ls_restrained_S_all 1.084
_refine_ls_R_factor_all 0.0387
_refine_ls_R_factor_gt 0.0237
_refine_ls_shift/su_max 0.005
_refine_ls_shift/su_mean 0.000
_refine_ls_structure_factor_coef Fsqd
_refine_ls_weighting_details 'w=1/[\s^2^(Fo^2^)+9.0403P] where P=(Fo^2^+2Fc^2^)/3'
_refine_ls_weighting_scheme calc
_refine_ls_wR_factor_gt 0.0429
_refine_ls_wR_factor_ref 0.0499
_reflns_Friedel_coverage 0.000
_reflns_number_gt 6946
_reflns_number_total 8449
_reflns_threshold_expression 'I > 2\s(I)'
_cod_data_source_file d5sc09143h2.cif
_cod_data_source_block 6
_cod_depositor_comments 'Adding full bibliography for 1576910--1576917.cif.'
_cod_database_code 1576917
_shelx_shelxl_version_number 2019/3
_shelx_space_group_comment
;
The symmetry employed for this shelxl refinement is uniquely defined
by the following loop, which should always be used as a source of
symmetry information in preference to the above space-group names.
They are only intended as comments.
;
_shelx_estimated_absorpt_t_max 0.916
_shelx_estimated_absorpt_t_min 0.616
_olex2_refinement_description
;
1.a Aromatic/amide H refined with riding coordinates:
 C32(H32), C33(H33), C34(H34), C35(H35), C36(H36), C38(H38), C39(H39),
 C40(H40), C41(H41), C42(H42)
1.b Idealised Me refined as rotating group:
 C6(H6A,H6B,H6C), C7(H7A,H7B,H7C), C8(H8A,H8B,H8C), C9(H9A,H9B,H9C), C10(H10A,
 H10B,H10C), C16(H16A,H16B,H16C), C17(H17A,H17B,H17C), C18(H18A,H18B,H18C),
 C19(H19A,H19B,H19C), C20(H20A,H20B,H20C), C26(H26A,H26B,H26C), C27(H27A,H27B,
 H27C), C28(H28A,H28B,H28C), C29(H29A,H29B,H29C), C30(H30A,H30B,H30C)
;
_olex2_submission_special_instructions 'No special instructions were received'

loop_
_space_group_symop_operation_xyz
'x, y, z'
'-x+1/2, y+1/2, -z+1/2'
'-x, -y, -z'
'x-1/2, -y-1/2, z-1/2'

loop_
_atom_site_label
_atom_site_type_symbol
_atom_site_fract_x
_atom_site_fract_y
_atom_site_fract_z
_atom_site_U_iso_or_equiv
_atom_site_adp_type
_atom_site_occupancy
_atom_site_site_symmetry_order
_atom_site_calc_flag
_atom_site_refinement_flags_posn
_atom_site_refinement_flags_adp
_atom_site_refinement_flags_occupancy
_atom_site_disorder_assembly
_atom_site_disorder_group
U1 U 0.84014(2) 0.14224(2) 0.81947(2) 0.01868(3) Uani 1 1 d . . . . .
Al1 Al 1.03819(9) 0.20934(5) 0.72186(5) 0.02078(19) Uani 1 1 d . . . . .
N1 N 0.9568(2) 0.23792(13) 0.80370(14) 0.0219(5) Uani 1 1 d . . . . .
N2 N 0.9719(2) 0.12201(13) 0.72977(13) 0.0213(5) Uani 1 1 d . . . . .
C1 C 0.8220(3) 0.09294(19) 0.96426(17) 0.0297(8) Uani 1 1 d . . . . .
C2 C 0.9336(3) 0.13424(18) 0.96433(17) 0.0302(7) Uani 1 1 d . . . . .
C3 C 1.0230(3) 0.09946(19) 0.92172(18) 0.0315(8) Uani 1 1 d . . . . .
C4 C 0.9671(3) 0.03727(18) 0.89582(18) 0.0306(8) Uani 1 1 d . . . . .
C5 C 0.8438(3) 0.03319(18) 0.92138(18) 0.0294(7) Uani 1 1 d . . . . .
C6 C 0.7123(4) 0.1063(3) 1.0124(2) 0.0510(11) Uani 1 1 d . . . . .
H6A H 0.674352 0.151451 0.999898 0.076 Uiso 1 1 calc GR . . . .
H6B H 0.742957 0.106247 1.064287 0.076 Uiso 1 1 calc GR . . . .
H6C H 0.647956 0.069989 1.004291 0.076 Uiso 1 1 calc GR . . . .
C7 C 0.9549(5) 0.1982(2) 1.0105(2) 0.0537(12) Uani 1 1 d . . . . .
H7A H 1.030544 0.222669 0.994772 0.081 Uiso 1 1 calc GR . . . .
H7B H 0.967657 0.185042 1.062551 0.081 Uiso 1 1 calc GR . . . .
H7C H 0.880407 0.228574 1.004426 0.081 Uiso 1 1 calc GR . . . .
C8 C 1.1585(3) 0.1222(3) 0.9111(2) 0.0556(13) Uani 1 1 d . . . . .
H8A H 1.174057 0.122701 0.858311 0.083 Uiso 1 1 calc GR . . . .
H8B H 1.217613 0.089912 0.936572 0.083 Uiso 1 1 calc GR . . . .
H8C H 1.171506 0.168815 0.931486 0.083 Uiso 1 1 calc GR . . . .
C9 C 1.0331(5) -0.0211(2) 0.8579(2) 0.0547(12) Uani 1 1 d . . . . .
H9A H 0.981347 -0.035575 0.814116 0.082 Uiso 1 1 calc GR . . . .
H9B H 1.044152 -0.060367 0.891881 0.082 Uiso 1 1 calc GR . . . .
H9C H 1.116693 -0.005432 0.843059 0.082 Uiso 1 1 calc GR . . . .
C10 C 0.7604(4) -0.0296(2) 0.9113(2) 0.0514(11) Uani 1 1 d . . . . .
H10A H 0.685006 -0.024366 0.940506 0.077 Uiso 1 1 calc GR . . . .
H10B H 0.808039 -0.070874 0.927889 0.077 Uiso 1 1 calc GR . . . .
H10C H 0.733626 -0.034615 0.859081 0.077 Uiso 1 1 calc GR . . . .
C11 C 0.6460(3) 0.21804(17) 0.74931(17) 0.0243(7) Uani 1 1 d . . . . .
C12 C 0.5942(3) 0.19720(17) 0.81690(17) 0.0240(7) Uani 1 1 d . . . . .
C13 C 0.5720(3) 0.12455(17) 0.81327(17) 0.0253(7) Uani 1 1 d . . . . .
C14 C 0.6108(3) 0.10050(17) 0.74401(18) 0.0252(7) Uani 1 1 d . . . . .
C15 C 0.6567(3) 0.15818(17) 0.70459(17) 0.0239(7) Uani 1 1 d . . . . .
C16 C 0.6680(3) 0.29103(17) 0.72421(19) 0.0290(7) Uani 1 1 d . . . . .
H16A H 0.628540 0.323413 0.757768 0.044 Uiso 1 1 calc GR . . . .
H16B H 0.630152 0.297205 0.674164 0.044 Uiso 1 1 calc GR . . . .
H16C H 0.759825 0.300054 0.724317 0.044 Uiso 1 1 calc GR . . . .
C17 C 0.5592(3) 0.24347(19) 0.87927(19) 0.0342(8) Uani 1 1 d . . . . .
H17A H 0.624943 0.240314 0.919444 0.051 Uiso 1 1 calc GR . . . .
H17B H 0.477073 0.228875 0.897274 0.051 Uiso 1 1 calc GR . . . .
H17C H 0.552887 0.291416 0.861787 0.051 Uiso 1 1 calc GR . . . .
C18 C 0.4928(3) 0.0831(2) 0.8640(2) 0.0375(9) Uani 1 1 d . . . . .
H18A H 0.535277 0.038864 0.875349 0.056 Uiso 1 1 calc GR . . . .
H18B H 0.408784 0.074283 0.839896 0.056 Uiso 1 1 calc GR . . . .
H18C H 0.482878 0.108955 0.909762 0.056 Uiso 1 1 calc GR . . . .
C19 C 0.5864(3) 0.02907(18) 0.7146(2) 0.0346(8) Uani 1 1 d . . . . .
H19A H 0.595746 0.028818 0.661164 0.052 Uiso 1 1 calc GR . . . .
H19B H 0.499640 0.014836 0.725143 0.052 Uiso 1 1 calc GR . . . .
H19C H 0.647703 -0.003211 0.738281 0.052 Uiso 1 1 calc GR . . . .
C20 C 0.6926(3) 0.15824(18) 0.62594(17) 0.0305(8) Uani 1 1 d . . . . .
H20A H 0.784331 0.166470 0.623884 0.046 Uiso 1 1 calc GR . . . .
H20B H 0.645744 0.194961 0.598935 0.046 Uiso 1 1 calc GR . . . .
H20C H 0.671117 0.113334 0.603434 0.046 Uiso 1 1 calc GR . . . .
C21 C 1.0241(3) 0.26793(17) 0.61351(17) 0.0252(7) Uani 1 1 d . . . . .
C22 C 1.0985(3) 0.20767(17) 0.60076(17) 0.0244(7) Uani 1 1 d . . . . .
C23 C 1.2089(3) 0.21082(17) 0.64878(18) 0.0262(7) Uani 1 1 d . . . . .
C24 C 1.2043(3) 0.27354(17) 0.69068(18) 0.0261(7) Uani 1 1 d . . . . .
C25 C 1.0902(3) 0.30902(16) 0.66800(18) 0.0261(7) Uani 1 1 d . . . . .
C26 C 0.9065(3) 0.29071(19) 0.56925(19) 0.0336(8) Uani 1 1 d . . . . .
H26A H 0.872780 0.251841 0.539529 0.050 Uiso 1 1 calc GR . . . .
H26B H 0.928052 0.328949 0.536661 0.050 Uiso 1 1 calc GR . . . .
H26C H 0.841968 0.306190 0.602749 0.050 Uiso 1 1 calc GR . . . .
C27 C 1.0652(4) 0.15165(18) 0.54572(18) 0.0344(8) Uani 1 1 d . . . . .
H27A H 1.111327 0.109202 0.559880 0.052 Uiso 1 1 calc GR . . . .
H27B H 1.089321 0.166356 0.496662 0.052 Uiso 1 1 calc GR . . . .
H27C H 0.973297 0.142844 0.544684 0.052 Uiso 1 1 calc GR . . . .
C28 C 1.3252(3) 0.16505(19) 0.6475(2) 0.0368(9) Uani 1 1 d . . . . .
H28A H 1.356970 0.155439 0.698186 0.055 Uiso 1 1 calc GR . . . .
H28B H 1.391612 0.188576 0.620910 0.055 Uiso 1 1 calc GR . . . .
H28C H 1.302605 0.121418 0.622566 0.055 Uiso 1 1 calc GR . . . .
C29 C 1.3131(3) 0.3016(2) 0.7380(2) 0.0390(9) Uani 1 1 d . . . . .
H29A H 1.282960 0.339638 0.768208 0.059 Uiso 1 1 calc GR . . . .
H29B H 1.379398 0.318658 0.706511 0.059 Uiso 1 1 calc GR . . . .
H29C H 1.348304 0.264772 0.770119 0.059 Uiso 1 1 calc GR . . . .
C30 C 1.0491(4) 0.37891(17) 0.6939(2) 0.0353(8) Uani 1 1 d . . . . .
H30A H 0.959542 0.376920 0.706500 0.053 Uiso 1 1 calc GR . . . .
H30B H 1.058776 0.412979 0.654574 0.053 Uiso 1 1 calc GR . . . .
H30C H 1.101947 0.392482 0.737570 0.053 Uiso 1 1 calc GR . . . .
C31 C 0.9765(3) 0.29375(16) 0.85215(16) 0.0226(6) Uani 1 1 d . . . . .
C32 C 1.0984(3) 0.31252(19) 0.88049(18) 0.0311(8) Uani 1 1 d . . . . .
H32 H 1.170640 0.288688 0.863867 0.037 Uiso 1 1 calc R . . . .
C33 C 1.1159(4) 0.36461(19) 0.93180(19) 0.0365(8) Uani 1 1 d . . . . .
H33 H 1.199664 0.375837 0.950191 0.044 Uiso 1 1 calc R . . . .
C34 C 1.0135(4) 0.40069(19) 0.9568(2) 0.0410(9) Uani 1 1 d . . . . .
H34 H 1.026067 0.436597 0.992220 0.049 Uiso 1 1 calc R . . . .
C35 C 0.8940(4) 0.3840(2) 0.9299(2) 0.0455(10) Uani 1 1 d . . . . .
H35 H 0.822870 0.408625 0.946801 0.055 Uiso 1 1 calc R . . . .
C36 C 0.8745(3) 0.33147(19) 0.87822(19) 0.0326(8) Uani 1 1 d . . . . .
H36 H 0.790218 0.320992 0.860222 0.039 Uiso 1 1 calc R . . . .
C37 C 1.0064(3) 0.06049(16) 0.69530(17) 0.0230(7) Uani 1 1 d . . . . .
C38 C 0.9160(3) 0.01633(18) 0.6615(2) 0.0328(8) Uani 1 1 d . . . . .
H38 H 0.828420 0.028567 0.661134 0.039 Uiso 1 1 calc R . . . .
C39 C 0.9510(4) -0.0447(2) 0.6287(2) 0.0428(10) Uani 1 1 d . . . . .
H39 H 0.886919 -0.073906 0.606782 0.051 Uiso 1 1 calc R . . . .
C40 C 1.0767(4) -0.06410(19) 0.6271(2) 0.0405(9) Uani 1 1 d . . . . .
H40 H 1.100135 -0.105610 0.603215 0.049 Uiso 1 1 calc R . . . .
C41 C 1.1681(3) -0.02193(18) 0.66101(19) 0.0323(8) Uani 1 1 d . . . . .
H41 H 1.255393 -0.034742 0.660924 0.039 Uiso 1 1 calc R . . . .
C42 C 1.1338(3) 0.03879(16) 0.69509(17) 0.0255(7) Uani 1 1 d . . . . .
H42 H 1.198161 0.066538 0.718979 0.031 Uiso 1 1 calc R . . . .

loop_
_atom_site_aniso_label
_atom_site_aniso_U_11
_atom_site_aniso_U_22
_atom_site_aniso_U_33
_atom_site_aniso_U_23
_atom_site_aniso_U_13
_atom_site_aniso_U_12
U1 0.01790(6) 0.02150(6) 0.01655(6) 0.00125(5) 0.00012(4) 0.00142(5)
Al1 0.0208(5) 0.0215(5) 0.0201(5) 0.0010(4) 0.0016(4) 0.0007(4)
N1 0.0228(13) 0.0200(13) 0.0229(13) -0.0046(11) 0.0008(11) -0.0009(10)
N2 0.0232(13) 0.0218(13) 0.0190(13) -0.0009(10) 0.0025(10) 0.0037(10)
C1 0.0302(18) 0.040(2) 0.0186(16) 0.0081(14) 0.0011(13) 0.0071(15)
C2 0.0386(19) 0.0336(19) 0.0177(15) 0.0050(14) -0.0066(14) 0.0000(16)
C3 0.0256(17) 0.045(2) 0.0233(17) 0.0145(15) -0.0021(14) 0.0014(15)
C4 0.038(2) 0.0315(19) 0.0220(17) 0.0086(14) 0.0016(14) 0.0121(15)
C5 0.0370(19) 0.0296(18) 0.0210(16) 0.0084(14) -0.0027(14) -0.0025(15)
C6 0.045(2) 0.080(3) 0.029(2) 0.012(2) 0.0102(18) 0.020(2)
C7 0.092(4) 0.041(2) 0.026(2) -0.0015(17) -0.015(2) -0.004(2)
C8 0.026(2) 0.090(4) 0.050(3) 0.033(2) -0.0072(18) -0.003(2)
C9 0.084(3) 0.045(2) 0.037(2) 0.0124(19) 0.012(2) 0.037(2)
C10 0.066(3) 0.039(2) 0.047(2) 0.0162(19) -0.013(2) -0.016(2)
C11 0.0191(15) 0.0278(17) 0.0254(16) 0.0010(13) -0.0033(13) 0.0025(13)
C12 0.0185(15) 0.0307(18) 0.0227(16) -0.0008(13) 0.0001(12) 0.0055(13)
C13 0.0187(15) 0.0313(18) 0.0256(16) 0.0024(13) -0.0011(13) 0.0001(13)
C14 0.0187(15) 0.0283(17) 0.0280(17) -0.0004(14) -0.0040(13) 0.0003(13)
C15 0.0184(15) 0.0336(18) 0.0192(15) -0.0013(13) -0.0050(12) 0.0028(13)
C16 0.0280(17) 0.0281(18) 0.0303(18) 0.0023(14) -0.0048(14) 0.0057(14)
C17 0.0329(19) 0.041(2) 0.0290(19) -0.0044(16) 0.0031(15) 0.0091(16)
C18 0.0252(18) 0.045(2) 0.042(2) 0.0073(18) 0.0046(16) -0.0037(16)
C19 0.0309(19) 0.0318(19) 0.041(2) -0.0050(16) 0.0008(16) -0.0051(15)
C20 0.0315(18) 0.039(2) 0.0199(16) 0.0010(14) -0.0047(14) 0.0029(15)
C21 0.0257(17) 0.0294(17) 0.0208(16) 0.0059(13) 0.0046(13) 0.0026(13)
C22 0.0283(17) 0.0261(17) 0.0193(15) 0.0030(13) 0.0063(13) 0.0010(13)
C23 0.0232(16) 0.0271(17) 0.0290(17) 0.0056(14) 0.0085(13) 0.0026(13)
C24 0.0242(16) 0.0288(18) 0.0255(17) 0.0047(14) 0.0041(13) -0.0016(13)
C25 0.0272(17) 0.0240(16) 0.0277(17) 0.0055(13) 0.0064(14) 0.0001(13)
C26 0.0306(19) 0.041(2) 0.0295(18) 0.0107(16) 0.0024(15) 0.0055(16)
C27 0.046(2) 0.034(2) 0.0230(17) -0.0016(15) 0.0039(15) 0.0024(17)
C28 0.0293(19) 0.037(2) 0.046(2) 0.0092(17) 0.0130(16) 0.0105(15)
C29 0.0292(19) 0.047(2) 0.041(2) -0.0002(18) 0.0007(16) -0.0088(17)
C30 0.044(2) 0.0247(18) 0.038(2) 0.0017(15) 0.0069(17) 0.0045(15)
C31 0.0281(17) 0.0214(16) 0.0183(15) 0.0025(12) 0.0021(13) 0.0005(13)
C32 0.0292(18) 0.039(2) 0.0256(17) -0.0053(15) 0.0063(14) -0.0072(15)
C33 0.041(2) 0.040(2) 0.0280(18) -0.0004(16) 0.0000(15) -0.0176(18)
C34 0.067(3) 0.0283(19) 0.0266(19) -0.0081(15) -0.0108(18) -0.0002(19)
C35 0.054(3) 0.045(2) 0.038(2) -0.0138(18) -0.0034(19) 0.020(2)
C36 0.0320(19) 0.0368(19) 0.0285(18) -0.0065(15) -0.0045(15) 0.0059(15)
C37 0.0271(16) 0.0232(16) 0.0193(15) 0.0047(12) 0.0061(13) 0.0041(13)
C38 0.0265(18) 0.0298(19) 0.042(2) -0.0050(16) -0.0017(15) 0.0009(14)
C39 0.035(2) 0.033(2) 0.060(3) -0.0184(19) -0.0055(19) -0.0024(16)
C40 0.042(2) 0.0270(19) 0.052(2) -0.0167(17) 0.0014(18) 0.0058(16)
C41 0.0290(18) 0.0295(18) 0.039(2) 0.0003(15) 0.0033(15) 0.0086(15)
C42 0.0277(17) 0.0228(16) 0.0260(17) 0.0007(13) 0.0011(13) 0.0001(13)

loop_
_atom_type_symbol
_atom_type_description
_atom_type_scat_dispersion_real
_atom_type_scat_dispersion_imag
_atom_type_scat_source
C C 0.0033 0.0016 'International Tables Vol C Tables 4.2.6.8 and 6.1.1.4'
H H 0.0000 0.0000 'International Tables Vol C Tables 4.2.6.8 and 6.1.1.4'
N N 0.0061 0.0033 'International Tables Vol C Tables 4.2.6.8 and 6.1.1.4'
Al Al 0.0645 0.0514 'International Tables Vol C Tables 4.2.6.8 and 6.1.1.4'
U U -9.6767 9.6646 'International Tables Vol C Tables 4.2.6.8 and 6.1.1.4'

loop_
_geom_angle_atom_site_label_1
_geom_angle_atom_site_label_2
_geom_angle_atom_site_label_3
_geom_angle
_geom_angle_site_symmetry_1
_geom_angle_site_symmetry_3
_geom_angle_publ_flag
N1 U1 C1 117.51(10) . . ?
N1 U1 C2 89.86(10) . . ?
N1 U1 C3 88.04(10) . . ?
N1 U1 C4 114.56(10) . . ?
N1 U1 C5 135.57(10) . . ?
N1 U1 C11 84.29(9) . . ?
N1 U1 C12 101.32(9) . . ?
N1 U1 C13 129.99(9) . . ?
N1 U1 C14 129.10(9) . . ?
N1 U1 C15 100.10(9) . . ?
N2 U1 N1 71.75(9) . . ?
N2 U1 C1 134.36(9) . . ?
N2 U1 C2 118.84(10) . . ?
N2 U1 C3 90.09(10) . . ?
N2 U1 C4 86.31(9) . . ?
N2 U1 C5 111.29(10) . . ?
N2 U1 C11 103.17(9) . . ?
N2 U1 C12 131.65(9) . . ?
N2 U1 C13 127.17(9) . . ?
N2 U1 C14 98.18(9) . . ?
N2 U1 C15 84.51(9) . . ?
C1 U1 C13 83.19(9) . . ?
C1 U1 C14 105.03(10) . . ?
C2 U1 C1 29.46(10) . . ?
C2 U1 C5 48.53(10) . . ?
C2 U1 C11 133.23(10) . . ?
C2 U1 C12 108.70(10) . . ?
C2 U1 C13 109.58(10) . . ?
C2 U1 C14 134.22(10) . . ?
C2 U1 C15 156.58(10) . . ?
C3 U1 C1 48.78(10) . . ?
C3 U1 C2 29.88(10) . . ?
C3 U1 C4 29.70(11) . . ?
C3 U1 C5 48.59(10) . . ?
C3 U1 C11 161.68(10) . . ?
C3 U1 C12 138.17(10) . . ?
C3 U1 C13 130.85(10) . . ?
C3 U1 C14 142.72(10) . . ?
C3 U1 C15 168.25(10) . . ?
C4 U1 C1 48.40(10) . . ?
C4 U1 C2 48.88(10) . . ?
C4 U1 C5 29.15(10) . . ?
C4 U1 C11 160.95(10) . . ?
C4 U1 C12 135.29(10) . . ?
C4 U1 C13 112.65(10) . . ?
C4 U1 C14 114.31(10) . . ?
C4 U1 C15 139.08(10) . . ?
C5 U1 C1 29.25(10) . . ?
C5 U1 C13 85.16(10) . . ?
C5 U1 C14 95.04(10) . . ?
C11 U1 C1 121.71(9) . . ?
C11 U1 C5 133.32(10) . . ?
C11 U1 C12 29.70(9) . . ?
C11 U1 C13 48.53(9) . . ?
C11 U1 C14 48.55(9) . . ?
C11 U1 C15 29.65(9) . . ?
C12 U1 C1 92.14(9) . . ?
C12 U1 C5 106.15(10) . . ?
C12 U1 C13 29.29(9) . . ?
C12 U1 C14 48.32(9) . . ?
C14 U1 C13 29.03(9) . . ?
C15 U1 C1 131.32(10) . . ?
C15 U1 C5 124.27(10) . . ?
C15 U1 C12 48.73(9) . . ?
C15 U1 C13 48.29(9) . . ?
C15 U1 C14 29.34(9) . . ?
N1 Al1 U1 46.09(8) . . ?
N1 Al1 C21 122.62(12) . . ?
N1 Al1 C22 158.76(12) . . ?
N1 Al1 C23 151.35(13) . . ?
N1 Al1 C24 116.08(12) . . ?
N1 Al1 C25 103.23(12) . . ?
N2 Al1 U1 45.46(8) . . ?
N2 Al1 N1 91.07(12) . . ?
N2 Al1 C21 121.25(12) . . ?
N2 Al1 C22 100.65(12) . . ?
N2 Al1 C23 111.71(12) . . ?
N2 Al1 C24 146.54(12) . . ?
N2 Al1 C25 158.01(13) . . ?
C21 Al1 U1 133.73(9) . . ?
C21 Al1 C22 36.25(11) . . ?
C21 Al1 C23 60.58(12) . . ?
C22 Al1 U1 139.75(9) . . ?
C23 Al1 U1 155.62(9) . . ?
C23 Al1 C22 35.84(11) . . ?
C24 Al1 U1 159.32(9) . . ?
C24 Al1 C21 61.39(12) . . ?
C24 Al1 C22 60.88(12) . . ?
C24 Al1 C23 36.91(12) . . ?
C24 Al1 C25 37.07(12) . . ?
C25 Al1 U1 142.97(9) . . ?
C25 Al1 C21 36.76(12) . . ?
C25 Al1 C22 60.89(12) . . ?
C25 Al1 C23 61.28(12) . . ?
Al1 N1 U1 97.80(11) . . ?
C31 N1 U1 128.2(2) . . ?
C31 N1 Al1 132.8(2) . . ?
Al1 N2 U1 98.57(11) . . ?
C37 N2 U1 131.4(2) . . ?
C37 N2 Al1 129.6(2) . . ?
C2 C1 U1 73.42(18) . . ?
C2 C1 C6 124.1(3) . . ?
C5 C1 U1 75.04(18) . . ?
C5 C1 C2 107.6(3) . . ?
C5 C1 C6 127.5(4) . . ?
C6 C1 U1 125.1(2) . . ?
C1 C2 U1 77.12(18) . . ?
C1 C2 C7 124.2(3) . . ?
C3 C2 U1 73.77(18) . . ?
C3 C2 C1 107.7(3) . . ?
C3 C2 C7 127.6(4) . . ?
C7 C2 U1 121.4(2) . . ?
C2 C3 U1 76.35(18) . . ?
C2 C3 C8 126.0(4) . . ?
C4 C3 U1 76.35(18) . . ?
C4 C3 C2 108.0(3) . . ?
C4 C3 C8 125.8(4) . . ?
C8 C3 U1 117.4(2) . . ?
C3 C4 U1 73.95(18) . . ?
C3 C4 C9 126.6(4) . . ?
C5 C4 U1 77.07(19) . . ?
C5 C4 C3 108.4(3) . . ?
C5 C4 C9 124.3(4) . . ?
C9 C4 U1 122.8(2) . . ?
C1 C5 U1 75.71(18) . . ?
C1 C5 C10 127.9(3) . . ?
C4 C5 U1 73.78(18) . . ?
C4 C5 C1 108.3(3) . . ?
C4 C5 C10 123.3(3) . . ?
C10 C5 U1 122.6(2) . . ?
C12 C11 U1 76.10(17) . . ?
C12 C11 C16 126.7(3) . . ?
C15 C11 U1 75.77(17) . . ?
C15 C11 C12 107.9(3) . . ?
C15 C11 C16 124.9(3) . . ?
C16 C11 U1 120.9(2) . . ?
C11 C12 U1 74.20(17) . . ?
C11 C12 C17 126.8(3) . . ?
C13 C12 U1 77.02(18) . . ?
C13 C12 C11 107.9(3) . . ?
C13 C12 C17 125.1(3) . . ?
C17 C12 U1 118.4(2) . . ?
C12 C13 U1 73.69(17) . . ?
C12 C13 C18 126.3(3) . . ?
C14 C13 U1 75.19(17) . . ?
C14 C13 C12 108.0(3) . . ?
C14 C13 C18 124.1(3) . . ?
C18 C13 U1 128.3(2) . . ?
C13 C14 U1 75.78(18) . . ?
C13 C14 C15 108.0(3) . . ?
C13 C14 C19 124.4(3) . . ?
C15 C14 U1 73.60(17) . . ?
C15 C14 C19 126.8(3) . . ?
C19 C14 U1 124.2(2) . . ?
C11 C15 U1 74.58(17) . . ?
C11 C15 C14 108.1(3) . . ?
C11 C15 C20 125.2(3) . . ?
C14 C15 U1 77.06(17) . . ?
C14 C15 C20 126.1(3) . . ?
C20 C15 U1 121.1(2) . . ?
C22 C21 Al1 73.83(18) . . ?
C22 C21 C26 126.4(3) . . ?
C25 C21 Al1 70.57(18) . . ?
C25 C21 C22 108.4(3) . . ?
C25 C21 C26 124.5(3) . . ?
C26 C21 Al1 128.6(2) . . ?
C21 C22 Al1 69.91(17) . . ?
C21 C22 C27 125.8(3) . . ?
C23 C22 Al1 70.81(18) . . ?
C23 C22 C21 107.7(3) . . ?
C23 C22 C27 126.6(3) . . ?
C27 C22 Al1 125.1(2) . . ?
C22 C23 Al1 73.36(18) . . ?
C22 C23 C24 108.3(3) . . ?
C22 C23 C28 127.1(3) . . ?
C24 C23 Al1 69.73(18) . . ?
C24 C23 C28 123.6(3) . . ?
C28 C23 Al1 131.4(2) . . ?
C23 C24 Al1 73.37(18) . . ?
C23 C24 C29 124.4(3) . . ?
C25 C24 Al1 71.55(18) . . ?
C25 C24 C23 107.7(3) . . ?
C25 C24 C29 126.8(3) . . ?
C29 C24 Al1 129.7(2) . . ?
C21 C25 Al1 72.67(18) . . ?
C21 C25 C24 107.9(3) . . ?
C21 C25 C30 125.6(3) . . ?
C24 C25 Al1 71.38(18) . . ?
C24 C25 C30 126.5(3) . . ?
C30 C25 Al1 123.8(2) . . ?
N1 C31 C32 122.1(3) . . ?
C36 C31 N1 121.5(3) . . ?
C36 C31 C32 116.3(3) . . ?
C33 C32 C31 121.6(3) . . ?
C32 C33 C34 120.8(3) . . ?
C35 C34 C33 118.9(3) . . ?
C34 C35 C36 121.1(4) . . ?
C35 C36 C31 121.3(3) . . ?
N2 C37 C42 121.6(3) . . ?
C38 C37 N2 121.9(3) . . ?
C38 C37 C42 116.4(3) . . ?
C39 C38 C37 121.5(3) . . ?
C40 C39 C38 121.3(3) . . ?
C39 C40 C41 118.5(3) . . ?
C40 C41 C42 120.6(3) . . ?
C41 C42 C37 121.7(3) . . ?

loop_
_geom_bond_atom_site_label_1
_geom_bond_atom_site_label_2
_geom_bond_distance
_geom_bond_site_symmetry_2
_geom_bond_publ_flag
U1 N1 2.244(3) . ?
U1 N2 2.225(2) . ?
U1 C1 2.810(3) . ?
U1 C2 2.763(3) . ?
U1 C3 2.730(3) . ?
U1 C4 2.760(3) . ?
U1 C5 2.802(3) . ?
U1 C11 2.768(3) . ?
U1 C12 2.792(3) . ?
U1 C13 2.835(3) . ?
U1 C14 2.828(3) . ?
U1 C15 2.783(3) . ?
Al1 N1 1.836(3) . ?
Al1 N2 1.833(3) . ?
Al1 C21 2.267(3) . ?
Al1 C22 2.318(3) . ?
Al1 C23 2.285(3) . ?
Al1 C24 2.237(3) . ?
Al1 C25 2.240(3) . ?
N1 C31 1.400(4) . ?
N2 C37 1.399(4) . ?
C1 C2 1.418(5) . ?
C1 C5 1.417(5) . ?
C1 C6 1.504(5) . ?
C2 C3 1.416(5) . ?
C2 C7 1.503(5) . ?
C3 C4 1.407(5) . ?
C3 C8 1.512(5) . ?
C4 C5 1.400(5) . ?
C4 C9 1.509(5) . ?
C5 C10 1.502(5) . ?
C11 C12 1.425(4) . ?
C11 C15 1.420(4) . ?
C11 C16 1.503(4) . ?
C12 C13 1.423(5) . ?
C12 C17 1.502(4) . ?
C13 C14 1.419(4) . ?
C13 C18 1.503(5) . ?
C14 C15 1.421(4) . ?
C14 C19 1.497(5) . ?
C15 C20 1.495(4) . ?
C21 C22 1.427(4) . ?
C21 C25 1.421(5) . ?
C21 C26 1.505(4) . ?
C22 C23 1.417(5) . ?
C22 C27 1.502(5) . ?
C23 C24 1.432(5) . ?
C23 C28 1.509(4) . ?
C24 C25 1.423(4) . ?
C24 C29 1.495(5) . ?
C25 C30 1.500(5) . ?
C31 C32 1.403(4) . ?
C31 C36 1.399(4) . ?
C32 C33 1.377(5) . ?
C33 C34 1.378(5) . ?
C34 C35 1.363(6) . ?
C35 C36 1.390(5) . ?
C37 C38 1.395(5) . ?
C37 C42 1.403(4) . ?
C38 C39 1.379(5) . ?
C39 C40 1.375(5) . ?
C40 C41 1.380(5) . ?
C41 C42 1.382(4) . ?
